data_1566604
loop_
_publ_author_name
'Zhou, Zheng'
'McNeely, James'
'Greenough, Joshua'
'Wei, Zheng'
'Han, Haixiang'
'Rouzi\`eres, Mathieu'
'Rogachev, Andrey Yu.'
'Cl\'erac, Rodolphe'
'Petrukhina, Marina A.'

_publ_section_title
;
 Lanthanide-mediated tuning of electronic and magnetic properties in
 heterotrimetallic cyclooctatetraenyl multidecker self-assemblies
;
_journal_name_full 'Chemical Science'
_journal_paper_doi 10.1039/D2SC00631F
_journal_year 2022
_chemical_formula_moiety 'C36 H48 Ca K O3 Tm'
_chemical_formula_sum 'C36 H48 Ca K O3 Tm'
_chemical_formula_weight 776.85
_space_group_crystal_system monoclinic
_space_group_IT_number 14
_space_group_name_Hall '-P 2ybc'
_space_group_name_H-M_alt 'P 1 21/c 1'
_atom_sites_solution_hydrogens geom
_atom_sites_solution_primary dual
_atom_sites_solution_secondary difmap
_audit_creation_date 2019-02-12
_audit_creation_method
;
Olex2 1.2
(compiled 2018.05.29 svn.r3508 for OlexSys, GUI svn.r5506)
;
_audit_update_record
;
2021-06-17 deposited with the CCDC.	2022-02-18 downloaded from the CCDC.
;
_cell_angle_alpha 90
_cell_angle_beta 90.8583(15)
_cell_angle_gamma 90
_cell_formula_units_Z 4
_cell_length_a 9.2649(8)
_cell_length_b 13.9648(11)
_cell_length_c 26.111(2)
_cell_measurement_reflns_used 9688
_cell_measurement_temperature 100(2)
_cell_measurement_theta_max 37.70
_cell_measurement_theta_min 3.05
_cell_volume 3377.9(5)
_computing_cell_refinement 'SAINT V8.38A (bruker, 2016)'
_computing_data_collection 'APEX3 v.2017.3-0 (Bruker AXS Inc., 2017)'
_computing_data_reduction 'SAINT V8.38A (bruker, 2016)'
_computing_molecular_graphics 'Olex2 (Dolomanov et al., 2009)'
_computing_publication_material 'Olex2 (Dolomanov et al., 2009)'
_computing_structure_refinement 'SHELXL-2018/3 (Sheldrick, 2018)'
_computing_structure_solution 'SHELXT 2018/2 (Sheldrick, 2018)'
_diffrn_ambient_temperature 100(2)
_diffrn_detector_area_resol_mean 10.42
_diffrn_measured_fraction_theta_full 0.998
_diffrn_measured_fraction_theta_max 0.984
_diffrn_measurement_device_type 'Bruker D8 Venture PHOTON 100 CMOS'
_diffrn_measurement_method '\f and \w scans'
_diffrn_radiation_type MoK\a
_diffrn_radiation_wavelength 0.71073
_diffrn_reflns_av_R_equivalents 0.0415
_diffrn_reflns_av_unetI/netI 0.0310
_diffrn_reflns_Laue_measured_fraction_full 0.998
_diffrn_reflns_Laue_measured_fraction_max 0.984
_diffrn_reflns_limit_h_max 15
_diffrn_reflns_limit_h_min -15
_diffrn_reflns_limit_k_max 24
_diffrn_reflns_limit_k_min -23
_diffrn_reflns_limit_l_max 44
_diffrn_reflns_limit_l_min -44
_diffrn_reflns_number 108685
_diffrn_reflns_point_group_measured_fraction_full 0.998
_diffrn_reflns_point_group_measured_fraction_max 0.984
_diffrn_reflns_theta_full 25.242
_diffrn_reflns_theta_max 37.865
_diffrn_reflns_theta_min 2.758
_diffrn_source 'fine-focus sealed tube'
_diffrn_standards_number 0
_exptl_absorpt_coefficient_mu 2.935
_exptl_absorpt_correction_T_max 0.7474
_exptl_absorpt_correction_T_min 0.4232
_exptl_absorpt_correction_type multi-scan
_exptl_absorpt_process_details
;
SADABS-2016/2 (Bruker, 2016/2) was used for absorption correction. 
wR2(int) was 0.1088 before and 0.0589 after correction. The Ratio of 
minimum to maximum transmission is 0.5662. The \l/2 correction factor 
is not present.
;
_exptl_crystal_colour orange
_exptl_crystal_colour_primary orange
_exptl_crystal_density_diffrn 1.528
_exptl_crystal_density_meas ?
_exptl_crystal_density_method none
_exptl_crystal_description needle
_exptl_crystal_F_000 1584
_exptl_crystal_size_max 0.32
_exptl_crystal_size_mid 0.17
_exptl_crystal_size_min 0.03
_refine_diff_density_max 1.626
_refine_diff_density_min -2.155
_refine_diff_density_rms 0.128
_refine_ls_extinction_method none
_refine_ls_goodness_of_fit_ref 1.129
_refine_ls_hydrogen_treatment constr
_refine_ls_matrix_type full
_refine_ls_number_parameters 379
_refine_ls_number_reflns 17902
_refine_ls_number_restraints 0
_refine_ls_restrained_S_all 1.129
_refine_ls_R_factor_all 0.0550
_refine_ls_R_factor_gt 0.0385
_refine_ls_shift/su_max 0.002
_refine_ls_shift/su_mean 0.000
_refine_ls_structure_factor_coef Fsqd
_refine_ls_weighting_details 'w=1/[\s^2^(Fo^2^)+(0.0255P)^2^+3.1666P] where P=(Fo^2^+2Fc^2^)/3'
_refine_ls_weighting_scheme calc
_refine_ls_wR_factor_gt 0.0707
_refine_ls_wR_factor_ref 0.0753
_reflns_Friedel_coverage 0.000
_reflns_number_gt 14592
_reflns_number_total 17902
_reflns_threshold_expression 'I > 2\s(I)'
_cod_data_source_file d2sc00631f2.cif
_cod_data_source_block 6
_cod_depositor_comments
;
The following automatic conversions were performed:

data item '_exptl_crystal_density_meas' value 'not measured' was
changed to '?' -- the value is perceived as not measured.

Automatic conversion script
Id: cif_fix_values 7556 2019-12-06 15:28:31Z antanas 
;
_cod_database_code 1566604
_shelx_shelxl_version_number 2018/3
_shelx_space_group_comment
;
The symmetry employed for this shelxl refinement is uniquely defined
by the following loop, which should always be used as a source of
symmetry information in preference to the above space-group names.
They are only intended as comments.
;
_shelx_estimated_absorpt_t_max 0.917
_shelx_estimated_absorpt_t_min 0.454
_olex2_refinement_description
;
1. Fixed Uiso
 At 1.2 times of:
  All C(H) groups, All C(H,H) groups
2.a Secondary CH2 refined with riding coordinates:
 C25(H25A,H25B), C26(H26A,H26B), C27(H27A,H27B), C28(H28A,H28B), C29(H29A,
 H29B), C30(H30A,H30B), C31(H31A,H31B), C32(H32A,H32B), C33(H33A,H33B),
 C34(H34A,H34B), C35(H35A,H35B), C36(H36A,H36B)
2.b Aromatic/amide H refined with riding coordinates:
 C1(H1), C2(H2), C3(H3), C4(H4), C5(H5), C6(H6), C7(H7), C8(H8), C9(H9),
 C10(H10), C11(H11), C12(H12), C13(H13), C14(H14), C15(H15), C16(H16), C17(H17),
  C18(H18), C19(H19), C20(H20), C21(H21), C22(H22), C23(H23), C24(H24)
;
_olex2_submission_special_instructions 'No special instructions were received'

loop_
_space_group_symop_operation_xyz
'x, y, z'
'-x, y+1/2, -z+1/2'
'-x, -y, -z'
'x, -y-1/2, z-1/2'

loop_
_atom_site_label
_atom_site_type_symbol
_atom_site_fract_x
_atom_site_fract_y
_atom_site_fract_z
_atom_site_U_iso_or_equiv
_atom_site_adp_type
_atom_site_occupancy
_atom_site_site_symmetry_order
_atom_site_calc_flag
_atom_site_refinement_flags_posn
_atom_site_refinement_flags_adp
_atom_site_refinement_flags_occupancy
_atom_site_disorder_assembly
_atom_site_disorder_group
Ca1 Ca 0.11854(4) 0.68551(3) 0.64642(2) 0.01670(6) Uani 1 1 d . . . . .
K1 K 0.46441(5) 0.62280(3) 0.75423(2) 0.02319(8) Uani 1 1 d . . . . .
Tm1 Tm 0.75663(2) 0.69259(2) 0.88104(2) 0.01787(2) Uani 1 1 d . . . . .
O1 O -0.06916(16) 0.80182(11) 0.64663(6) 0.0233(3) Uani 1 1 d . . . . .
O2 O -0.07382(15) 0.58337(11) 0.61699(5) 0.0223(3) Uani 1 1 d . . . . .
O3 O 0.13300(16) 0.73709(11) 0.56008(5) 0.0225(3) Uani 1 1 d . . . . .
C1 C 0.8155(2) 0.84762(16) 0.93252(8) 0.0266(4) Uani 1 1 d . . . . .
H1 H 0.783147 0.912170 0.932129 0.032 Uiso 1 1 calc R . . . .
C2 C 0.7338(3) 0.78896(19) 0.96543(9) 0.0306(5) Uani 1 1 d . . . . .
H2 H 0.658488 0.823026 0.981704 0.037 Uiso 1 1 calc R . . . .
C3 C 0.7384(3) 0.6913(2) 0.97965(8) 0.0329(5) Uani 1 1 d . . . . .
H3 H 0.664206 0.674960 1.002792 0.039 Uiso 1 1 calc R . . . .
C4 C 1.0215(2) 0.75324(17) 0.88783(8) 0.0266(4) Uani 1 1 d . . . . .
H4 H 1.093594 0.768879 0.863743 0.032 Uiso 1 1 calc R . . . .
C5 C 0.9340(2) 0.83248(16) 0.90013(8) 0.0261(4) Uani 1 1 d . . . . .
H5 H 0.961316 0.888948 0.882449 0.031 Uiso 1 1 calc R . . . .
C6 C 1.0270(2) 0.65599(18) 0.90294(9) 0.0296(4) Uani 1 1 d . . . . .
H6 H 1.102578 0.621635 0.887019 0.035 Uiso 1 1 calc R . . . .
C7 C 0.8265(3) 0.61264(19) 0.96775(9) 0.0336(5) Uani 1 1 d . . . . .
H7 H 0.798734 0.555924 0.985115 0.040 Uiso 1 1 calc R . . . .
C8 C 0.9456(3) 0.59845(17) 0.93628(10) 0.0324(5) Uani 1 1 d . . . . .
H8 H 0.980127 0.534435 0.937720 0.039 Uiso 1 1 calc R . . . .
C9 C 0.6840(2) 0.76976(14) 0.79265(7) 0.0201(3) Uani 1 1 d . . . . .
H9 H 0.713983 0.826143 0.775446 0.024 Uiso 1 1 calc R . . . .
C10 C 0.7715(2) 0.59237(14) 0.79574(7) 0.0203(3) Uani 1 1 d . . . . .
H10 H 0.844269 0.556560 0.779068 0.024 Uiso 1 1 calc R . . . .
C11 C 0.5653(2) 0.78606(14) 0.82445(8) 0.0214(3) Uani 1 1 d . . . . .
H11 H 0.532984 0.850589 0.823121 0.026 Uiso 1 1 calc R . . . .
C12 C 0.7695(2) 0.68921(14) 0.78020(7) 0.0195(3) Uani 1 1 d . . . . .
H12 H 0.841651 0.703567 0.755912 0.023 Uiso 1 1 calc R . . . .
C13 C 0.6913(2) 0.53564(14) 0.83022(8) 0.0210(3) Uani 1 1 d . . . . .
H13 H 0.724250 0.471267 0.831739 0.025 Uiso 1 1 calc R . . . .
C14 C 0.4857(2) 0.63236(16) 0.87406(8) 0.0245(4) Uani 1 1 d . . . . .
H14 H 0.412050 0.617653 0.897735 0.029 Uiso 1 1 calc R . . . .
C15 C 0.4824(2) 0.72919(17) 0.85799(8) 0.0244(4) Uani 1 1 d . . . . .
H15 H 0.406590 0.764355 0.873318 0.029 Uiso 1 1 calc R . . . .
C16 C 0.5737(2) 0.55267(15) 0.86288(8) 0.0232(4) Uani 1 1 d . . . . .
H16 H 0.547640 0.497362 0.881795 0.028 Uiso 1 1 calc R . . . .
C17 C 0.2749(2) 0.78448(15) 0.71458(8) 0.0246(4) Uani 1 1 d . . . . .
H17 H 0.274622 0.849385 0.725481 0.030 Uiso 1 1 calc R . . . .
C18 C 0.1438(2) 0.62854(17) 0.74308(8) 0.0258(4) Uani 1 1 d . . . . .
H18 H 0.076989 0.612745 0.769007 0.031 Uiso 1 1 calc R . . . .
C19 C 0.3689(2) 0.76861(16) 0.67320(9) 0.0251(4) Uani 1 1 d . . . . .
H19 H 0.417810 0.825195 0.663132 0.030 Uiso 1 1 calc R . . . .
C20 C 0.2743(2) 0.53304(15) 0.67118(9) 0.0262(4) Uani 1 1 d . . . . .
H20 H 0.273791 0.468311 0.659981 0.031 Uiso 1 1 calc R . . . .
C21 C 0.1818(2) 0.72665(17) 0.74338(8) 0.0256(4) Uani 1 1 d . . . . .
H21 H 0.132989 0.761744 0.769042 0.031 Uiso 1 1 calc R . . . .
C22 C 0.3666(2) 0.59141(17) 0.64221(8) 0.0267(4) Uani 1 1 d . . . . .
H22 H 0.412380 0.557036 0.615590 0.032 Uiso 1 1 calc R . . . .
C23 C 0.1824(2) 0.54874(16) 0.71306(9) 0.0263(4) Uani 1 1 d . . . . .
H23 H 0.135151 0.491806 0.723548 0.032 Uiso 1 1 calc R . . . .
C24 C 0.4070(2) 0.68851(17) 0.64338(8) 0.0261(4) Uani 1 1 d . . . . .
H24 H 0.476142 0.703719 0.618153 0.031 Uiso 1 1 calc R . . . .
C25 C -0.0841(2) 0.88679(16) 0.67809(8) 0.0248(4) Uani 1 1 d . . . . .
H25A H -0.009975 0.934887 0.669357 0.030 Uiso 1 1 calc R . . . .
H25B H -0.073624 0.870452 0.714854 0.030 Uiso 1 1 calc R . . . .
C26 C -0.2344(2) 0.92523(17) 0.66648(8) 0.0260(4) Uani 1 1 d . . . . .
H26A H -0.238385 0.995646 0.670618 0.031 Uiso 1 1 calc R . . . .
H26B H -0.307306 0.895225 0.688711 0.031 Uiso 1 1 calc R . . . .
C27 C -0.2565(2) 0.89611(16) 0.61068(8) 0.0256(4) Uani 1 1 d . . . . .
H27A H -0.360330 0.893185 0.601291 0.031 Uiso 1 1 calc R . . . .
H27B H -0.207214 0.940918 0.587326 0.031 Uiso 1 1 calc R . . . .
C28 C -0.1881(2) 0.79796(16) 0.60950(9) 0.0280(4) Uani 1 1 d . . . . .
H28A H -0.258809 0.748197 0.619161 0.034 Uiso 1 1 calc R . . . .
H28B H -0.152083 0.783365 0.574862 0.034 Uiso 1 1 calc R . . . .
C29 C -0.1718(2) 0.53974(19) 0.65323(9) 0.0296(4) Uani 1 1 d . . . . .
H29A H -0.225771 0.589659 0.671855 0.036 Uiso 1 1 calc R . . . .
H29B H -0.117400 0.500393 0.678472 0.036 Uiso 1 1 calc R . . . .
C30 C -0.2744(2) 0.47767(17) 0.62204(10) 0.0296(4) Uani 1 1 d . . . . .
H30A H -0.371361 0.475722 0.637419 0.036 Uiso 1 1 calc R . . . .
H30B H -0.237149 0.411544 0.618745 0.036 Uiso 1 1 calc R . . . .
C31 C -0.2778(2) 0.52915(17) 0.57026(9) 0.0275(4) Uani 1 1 d . . . . .
H31A H -0.307293 0.485293 0.542206 0.033 Uiso 1 1 calc R . . . .
H31B H -0.343921 0.584850 0.570638 0.033 Uiso 1 1 calc R . . . .
C32 C -0.1219(2) 0.56037(15) 0.56514(8) 0.0231(4) Uani 1 1 d . . . . .
H32A H -0.062907 0.508106 0.550701 0.028 Uiso 1 1 calc R . . . .
H32B H -0.114894 0.617154 0.542619 0.028 Uiso 1 1 calc R . . . .
C33 C 0.1656(3) 0.83605(17) 0.54880(9) 0.0288(4) Uani 1 1 d . . . . .
H33A H 0.180467 0.872938 0.580824 0.035 Uiso 1 1 calc R . . . .
H33B H 0.085875 0.865784 0.528765 0.035 Uiso 1 1 calc R . . . .
C34 C 0.3029(4) 0.8340(2) 0.51791(13) 0.0474(7) Uani 1 1 d . . . . .
H34A H 0.295673 0.878737 0.488564 0.057 Uiso 1 1 calc R . . . .
H34B H 0.387136 0.852323 0.539519 0.057 Uiso 1 1 calc R . . . .
C35 C 0.3174(3) 0.7323(2) 0.49944(12) 0.0449(7) Uani 1 1 d . . . . .
H35A H 0.405172 0.702142 0.514321 0.054 Uiso 1 1 calc R . . . .
H35B H 0.323312 0.730300 0.461632 0.054 Uiso 1 1 calc R . . . .
C36 C 0.1833(3) 0.68159(18) 0.51736(9) 0.0303(4) Uani 1 1 d . . . . .
H36A H 0.109180 0.679389 0.489672 0.036 Uiso 1 1 calc R . . . .
H36B H 0.206183 0.615276 0.528148 0.036 Uiso 1 1 calc R . . . .

loop_
_atom_site_aniso_label
_atom_site_aniso_U_11
_atom_site_aniso_U_22
_atom_site_aniso_U_33
_atom_site_aniso_U_23
_atom_site_aniso_U_13
_atom_site_aniso_U_12
Ca1 0.01544(13) 0.01856(15) 0.01606(14) 0.00069(12) -0.00089(10) 0.00188(12)
K1 0.01963(17) 0.0271(2) 0.02263(18) -0.00102(15) -0.00566(13) 0.00032(14)
Tm1 0.01830(3) 0.01937(4) 0.01589(3) -0.00058(3) -0.00190(2) -0.00325(3)
O1 0.0215(6) 0.0251(7) 0.0232(6) -0.0069(5) -0.0050(5) 0.0072(5)
O2 0.0201(6) 0.0269(7) 0.0198(6) 0.0006(5) -0.0017(5) -0.0037(5)
O3 0.0248(7) 0.0244(7) 0.0184(6) 0.0007(5) 0.0016(5) 0.0013(5)
C1 0.0311(10) 0.0229(9) 0.0255(9) -0.0071(8) -0.0070(8) -0.0008(8)
C2 0.0276(10) 0.0424(13) 0.0219(9) -0.0125(9) -0.0013(7) -0.0032(9)
C3 0.0327(11) 0.0492(14) 0.0167(8) 0.0007(9) -0.0010(7) -0.0158(10)
C4 0.0203(8) 0.0357(11) 0.0238(9) -0.0037(8) -0.0016(7) -0.0099(8)
C5 0.0276(9) 0.0260(9) 0.0246(9) 0.0011(7) -0.0060(7) -0.0100(8)
C6 0.0228(9) 0.0344(11) 0.0313(11) -0.0075(9) -0.0079(8) 0.0042(8)
C7 0.0425(13) 0.0358(12) 0.0220(10) 0.0099(9) -0.0107(9) -0.0136(10)
C8 0.0370(12) 0.0260(10) 0.0339(11) 0.0031(9) -0.0166(9) 0.0002(9)
C9 0.0225(8) 0.0193(8) 0.0185(8) 0.0022(6) -0.0023(6) -0.0021(6)
C10 0.0185(7) 0.0214(8) 0.0209(8) -0.0044(6) -0.0008(6) 0.0016(6)
C11 0.0231(8) 0.0185(8) 0.0226(8) -0.0025(6) -0.0027(6) 0.0024(6)
C12 0.0180(7) 0.0233(8) 0.0171(7) -0.0017(7) 0.0007(5) -0.0020(7)
C13 0.0212(8) 0.0166(8) 0.0251(9) -0.0023(6) -0.0053(6) -0.0023(6)
C14 0.0187(8) 0.0327(10) 0.0221(9) -0.0017(7) 0.0026(6) -0.0068(7)
C15 0.0194(8) 0.0303(10) 0.0234(9) -0.0044(8) 0.0006(7) 0.0031(7)
C16 0.0228(8) 0.0225(9) 0.0243(9) 0.0018(7) -0.0031(7) -0.0081(7)
C17 0.0279(9) 0.0198(8) 0.0260(9) -0.0031(7) -0.0081(7) 0.0023(7)
C18 0.0181(8) 0.0386(12) 0.0208(8) 0.0101(8) 0.0009(6) 0.0009(8)
C19 0.0207(8) 0.0249(9) 0.0296(10) 0.0066(8) -0.0051(7) -0.0051(7)
C20 0.0285(9) 0.0195(9) 0.0303(10) -0.0023(7) -0.0111(8) 0.0050(7)
C21 0.0250(9) 0.0339(11) 0.0179(8) -0.0034(7) -0.0020(7) 0.0090(8)
C22 0.0218(8) 0.0343(11) 0.0237(9) -0.0061(8) -0.0025(7) 0.0110(8)
C23 0.0231(9) 0.0237(9) 0.0318(10) 0.0110(8) -0.0071(7) -0.0052(7)
C24 0.0158(7) 0.0392(11) 0.0233(9) 0.0057(8) 0.0014(6) 0.0002(8)
C25 0.0241(9) 0.0252(9) 0.0249(9) -0.0070(7) -0.0043(7) 0.0056(7)
C26 0.0262(9) 0.0295(10) 0.0224(9) -0.0054(8) -0.0020(7) 0.0098(8)
C27 0.0256(9) 0.0294(10) 0.0215(9) -0.0046(7) -0.0045(7) 0.0101(8)
C28 0.0234(9) 0.0296(11) 0.0309(10) -0.0094(8) -0.0096(7) 0.0077(8)
C29 0.0260(9) 0.0371(12) 0.0257(10) 0.0054(9) 0.0012(7) -0.0061(9)
C30 0.0190(9) 0.0250(10) 0.0449(13) 0.0047(9) 0.0008(8) -0.0006(7)
C31 0.0208(8) 0.0284(10) 0.0331(11) -0.0052(8) -0.0047(7) 0.0007(7)
C32 0.0216(8) 0.0258(9) 0.0217(8) -0.0034(7) -0.0031(6) 0.0004(7)
C33 0.0356(11) 0.0261(10) 0.0246(10) 0.0039(8) 0.0004(8) 0.0017(9)
C34 0.0489(16) 0.0415(15) 0.0525(18) -0.0001(13) 0.0214(14) -0.0126(13)
C35 0.0392(14) 0.0547(17) 0.0413(15) -0.0098(13) 0.0200(11) -0.0058(13)
C36 0.0357(11) 0.0345(12) 0.0208(9) -0.0043(8) 0.0049(8) -0.0004(9)

loop_
_atom_type_symbol
_atom_type_description
_atom_type_scat_dispersion_real
_atom_type_scat_dispersion_imag
_atom_type_scat_source
C C 0.0033 0.0016 'International Tables Vol C Tables 4.2.6.8 and 6.1.1.4'
H H 0.0000 0.0000 'International Tables Vol C Tables 4.2.6.8 and 6.1.1.4'
Ca Ca 0.2262 0.3064 'International Tables Vol C Tables 4.2.6.8 and 6.1.1.4'
K K 0.2009 0.2494 'International Tables Vol C Tables 4.2.6.8 and 6.1.1.4'
O O 0.0106 0.0060 'International Tables Vol C Tables 4.2.6.8 and 6.1.1.4'
Tm Tm -0.3139 5.2483 'International Tables Vol C Tables 4.2.6.8 and 6.1.1.4'

loop_
_geom_angle_atom_site_label_1
_geom_angle_atom_site_label_2
_geom_angle_atom_site_label_3
_geom_angle
_geom_angle_site_symmetry_1
_geom_angle_site_symmetry_3
_geom_angle_publ_flag
O1 Ca1 O2 82.37(5) . . ?
O1 Ca1 C17 91.98(6) . . ?
O1 Ca1 C18 104.86(6) . . ?
O1 Ca1 C19 109.50(6) . . ?
O1 Ca1 C20 160.79(7) . . ?
O1 Ca1 C21 90.06(6) . . ?
O1 Ca1 C22 166.51(7) . . ?
O1 Ca1 C23 130.37(7) . . ?
O1 Ca1 C24 136.03(7) . . ?
O2 Ca1 C17 156.33(6) . . ?
O2 Ca1 C18 100.42(6) . . ?
O2 Ca1 C19 167.84(6) . . ?
O2 Ca1 C20 89.98(6) . . ?
O2 Ca1 C21 125.91(6) . . ?
O2 Ca1 C22 109.40(6) . . ?
O2 Ca1 C23 86.51(6) . . ?
O2 Ca1 C24 137.49(7) . . ?
O3 Ca1 O1 81.17(5) . . ?
O3 Ca1 O2 85.90(5) . . ?
O3 Ca1 C17 116.06(6) . . ?
O3 Ca1 C18 171.71(6) . . ?
O3 Ca1 C19 93.18(6) . . ?
O3 Ca1 C20 115.97(6) . . ?
O3 Ca1 C21 145.72(7) . . ?
O3 Ca1 C22 92.85(6) . . ?
O3 Ca1 C23 146.02(7) . . ?
O3 Ca1 C24 84.05(6) . . ?
C17 Ca1 C19 30.73(7) . . ?
C17 Ca1 C24 58.55(7) . . ?
C18 Ca1 C17 58.73(7) . . ?
C18 Ca1 C19 79.51(7) . . ?
C18 Ca1 C24 87.66(6) . . ?
C20 Ca1 C17 88.00(7) . . ?
C20 Ca1 C18 59.11(7) . . ?
C20 Ca1 C19 79.51(7) . . ?
C20 Ca1 C21 80.18(7) . . ?
C20 Ca1 C22 30.86(7) . . ?
C20 Ca1 C24 58.57(7) . . ?
C21 Ca1 C17 30.71(7) . . ?
C21 Ca1 C18 30.92(8) . . ?
C21 Ca1 C19 58.59(7) . . ?
C21 Ca1 C24 79.55(7) . . ?
C22 Ca1 C17 79.73(7) . . ?
C22 Ca1 C18 80.02(7) . . ?
C22 Ca1 C19 58.50(7) . . ?
C22 Ca1 C21 88.15(7) . . ?
C22 Ca1 C24 30.63(7) . . ?
C23 Ca1 C17 79.70(7) . . ?
C23 Ca1 C18 30.91(7) . . ?
C23 Ca1 C19 87.53(7) . . ?
C23 Ca1 C20 30.98(7) . . ?
C23 Ca1 C21 58.97(7) . . ?
C23 Ca1 C22 58.92(7) . . ?
C23 Ca1 C24 79.46(7) . . ?
C24 Ca1 C19 30.57(7) . . ?
C9 K1 C10 50.54(5) . . ?
C9 K1 C11 26.61(5) . . ?
C9 K1 C19 87.95(6) . . ?
C9 K1 C22 126.41(6) . . ?
C9 K1 C24 102.36(6) . . ?
C10 K1 C11 67.51(5) . . ?
C10 K1 C22 125.14(5) . . ?
C10 K1 C24 121.46(5) . . ?
C11 K1 C22 139.20(6) . . ?
C11 K1 C24 112.84(6) . . ?
C12 K1 C9 26.89(5) . . ?
C12 K1 C10 26.76(5) . . ?
C12 K1 C11 50.61(5) . . ?
C12 K1 C19 102.10(6) . . ?
C12 K1 C20 144.14(6) . . ?
C12 K1 C22 120.95(6) . . ?
C12 K1 C24 105.43(5) . . ?
C17 K1 C9 89.50(6) . . ?
C17 K1 C10 139.02(6) . . ?
C17 K1 C11 79.63(6) . . ?
C17 K1 C12 112.35(6) . . ?
C17 K1 C19 26.87(6) . . ?
C17 K1 C20 74.78(6) . . ?
C17 K1 C22 67.74(6) . . ?
C17 K1 C24 50.61(6) . . ?
C18 K1 C9 132.30(6) . . ?
C18 K1 C10 163.41(6) . . ?
C18 K1 C11 109.45(6) . . ?
C18 K1 C12 159.18(6) . . ?
C18 K1 C17 51.38(6) . . ?
C18 K1 C19 68.71(6) . . ?
C18 K1 C20 51.42(6) . . ?
C18 K1 C21 27.34(7) . . ?
C18 K1 C22 68.44(6) . . ?
C18 K1 C23 27.32(7) . . ?
C18 K1 C24 75.04(5) . . ?
C19 K1 C10 126.56(6) . . ?
C19 K1 C11 90.06(6) . . ?
C19 K1 C22 50.19(6) . . ?
C19 K1 C24 26.59(6) . . ?
C20 K1 C9 152.61(6) . . ?
C20 K1 C10 136.10(6) . . ?
C20 K1 C11 154.32(6) . . ?
C20 K1 C19 67.84(6) . . ?
C20 K1 C22 26.61(6) . . ?
C20 K1 C24 50.36(6) . . ?
C21 K1 C9 106.42(6) . . ?
C21 K1 C10 154.90(6) . . ?
C21 K1 C11 87.41(6) . . ?
C21 K1 C12 132.83(6) . . ?
C21 K1 C17 26.97(6) . . ?
C21 K1 C19 50.96(6) . . ?
C21 K1 C20 68.72(6) . . ?
C21 K1 C22 74.66(5) . . ?
C21 K1 C24 68.20(6) . . ?
C23 K1 C9 157.65(6) . . ?
C23 K1 C10 151.78(6) . . ?
C23 K1 C11 136.78(6) . . ?
C23 K1 C12 171.19(6) . . ?
C23 K1 C17 68.72(6) . . ?
C23 K1 C19 74.91(6) . . ?
C23 K1 C20 27.05(6) . . ?
C23 K1 C21 51.54(6) . . ?
C23 K1 C22 50.75(6) . . ?
C23 K1 C24 68.12(6) . . ?
C24 K1 C22 26.42(6) . . ?
C1 Tm1 C6 81.76(7) . . ?
C1 Tm1 C8 89.99(7) . . ?
C1 Tm1 C9 99.30(7) . . ?
C1 Tm1 C10 149.90(7) . . ?
C1 Tm1 C13 178.63(7) . . ?
C1 Tm1 C16 147.40(7) . . ?
C2 Tm1 C1 31.61(8) . . ?
C2 Tm1 C4 82.06(7) . . ?
C2 Tm1 C5 60.38(8) . . ?
C2 Tm1 C6 90.33(7) . . ?
C2 Tm1 C7 60.32(9) . . ?
C2 Tm1 C8 81.62(8) . . ?
C2 Tm1 C9 120.71(8) . . ?
C2 Tm1 C10 178.17(7) . . ?
C2 Tm1 C13 147.21(7) . . ?
C2 Tm1 C16 118.62(7) . . ?
C3 Tm1 C1 60.46(8) . . ?
C3 Tm1 C2 31.69(8) . . ?
C3 Tm1 C4 90.57(7) . . ?
C3 Tm1 C5 82.20(7) . . ?
C3 Tm1 C6 81.79(8) . . ?
C3 Tm1 C7 31.51(9) . . ?
C3 Tm1 C8 59.90(9) . . ?
C3 Tm1 C9 149.23(8) . . ?
C3 Tm1 C10 147.54(8) . . ?
C3 Tm1 C13 118.67(7) . . ?
C3 Tm1 C16 97.09(7) . . ?
C4 Tm1 C1 60.21(7) . . ?
C4 Tm1 C6 31.51(8) . . ?
C4 Tm1 C8 60.08(8) . . ?
C4 Tm1 C9 98.94(7) . . ?
C4 Tm1 C10 99.75(6) . . ?
C4 Tm1 C13 121.08(7) . . ?
C4 Tm1 C16 149.44(7) . . ?
C5 Tm1 C1 31.51(7) . . ?
C5 Tm1 C4 31.53(8) . . ?
C5 Tm1 C6 60.20(8) . . ?
C5 Tm1 C7 90.41(7) . . ?
C5 Tm1 C8 81.68(7) . . ?
C5 Tm1 C9 90.75(7) . . ?
C5 Tm1 C10 121.39(7) . . ?
C5 Tm1 C13 149.86(7) . . ?
C5 Tm1 C16 178.91(7) . . ?
C6 Tm1 C9 120.34(7) . . ?
C6 Tm1 C10 91.08(7) . . ?
C6 Tm1 C13 99.22(7) . . ?
C6 Tm1 C16 120.56(7) . . ?
C7 Tm1 C1 81.94(8) . . ?
C7 Tm1 C4 81.83(8) . . ?
C7 Tm1 C6 59.95(8) . . ?
C7 Tm1 C8 31.20(9) . . ?
C7 Tm1 C9 178.75(7) . . ?
C7 Tm1 C10 119.52(8) . . ?
C7 Tm1 C13 97.71(7) . . ?
C7 Tm1 C16 89.39(7) . . ?
C8 Tm1 C6 31.38(8) . . ?
C8 Tm1 C9 148.68(8) . . ?
C8 Tm1 C10 99.00(7) . . ?
C8 Tm1 C13 90.37(7) . . ?
C8 Tm1 C16 98.69(7) . . ?
C9 Tm1 C10 59.42(6) . . ?
C9 Tm1 C13 81.05(6) . . ?
C13 Tm1 C10 31.25(6) . . ?
C16 Tm1 C9 89.45(6) . . ?
C16 Tm1 C10 59.60(6) . . ?
C16 Tm1 C13 31.23(6) . . ?
C25 O1 Ca1 129.46(12) . . ?
C25 O1 C28 109.20(15) . . ?
C28 O1 Ca1 121.23(12) . . ?
C29 O2 Ca1 120.55(12) . . ?
C29 O2 C32 109.11(16) . . ?
C32 O2 Ca1 130.16(12) . . ?
C33 O3 Ca1 119.92(12) . . ?
C36 O3 Ca1 126.56(13) . . ?
C36 O3 C33 106.58(16) . . ?
Tm1 C1 H1 136.1 . . ?
C2 C1 Tm1 73.86(12) . . ?
C2 C1 H1 112.6 . . ?
C5 C1 Tm1 74.03(12) . . ?
C5 C1 H1 112.6 . . ?
C5 C1 C2 134.8(2) . . ?
Tm1 C2 H2 135.2 . . ?
C1 C2 Tm1 74.53(12) . . ?
C1 C2 H2 112.6 . . ?
C3 C2 Tm1 73.75(13) . . ?
C3 C2 C1 134.7(2) . . ?
C3 C2 H2 112.6 . . ?
Tm1 C3 H3 134.0 . . ?
C2 C3 Tm1 74.56(12) . . ?
C2 C3 H3 112.3 . . ?
C7 C3 Tm1 74.83(13) . . ?
C7 C3 C2 135.3(2) . . ?
C7 C3 H3 112.3 . . ?
Tm1 C4 H4 134.6 . . ?
C5 C4 Tm1 74.13(12) . . ?
C5 C4 H4 112.5 . . ?
C5 C4 C6 135.0(2) . . ?
C6 C4 Tm1 74.71(12) . . ?
C6 C4 H4 112.5 . . ?
Tm1 C5 H5 134.7 . . ?
C1 C5 Tm1 74.46(12) . . ?
C1 C5 H5 112.5 . . ?
C4 C5 Tm1 74.35(12) . . ?
C4 C5 C1 135.1(2) . . ?
C4 C5 H5 112.5 . . ?
Tm1 C6 H6 135.6 . . ?
C4 C6 Tm1 73.78(12) . . ?
C4 C6 H6 112.7 . . ?
C8 C6 Tm1 74.17(13) . . ?
C8 C6 C4 134.5(2) . . ?
C8 C6 H6 112.7 . . ?
Tm1 C7 H7 135.1 . . ?
C3 C7 Tm1 73.66(13) . . ?
C3 C7 H7 112.6 . . ?
C8 C7 Tm1 74.78(13) . . ?
C8 C7 C3 134.9(2) . . ?
C8 C7 H7 112.6 . . ?
Tm1 C8 H8 136.0 . . ?
C6 C8 Tm1 74.46(13) . . ?
C6 C8 H8 112.2 . . ?
C7 C8 Tm1 74.02(13) . . ?
C7 C8 C6 135.6(2) . . ?
C7 C8 H8 112.2 . . ?
K1 C9 H9 126.9 . . ?
Tm1 C9 K1 100.01(6) . . ?
Tm1 C9 H9 133.1 . . ?
C11 C9 K1 77.25(11) . . ?
C11 C9 Tm1 74.92(11) . . ?
C11 C9 H9 112.4 . . ?
C11 C9 C12 135.14(18) . . ?
C12 C9 K1 76.25(11) . . ?
C12 C9 Tm1 74.87(11) . . ?
C12 C9 H9 112.4 . . ?
K1 C10 H10 125.0 . . ?
Tm1 C10 K1 99.52(6) . . ?
Tm1 C10 H10 135.5 . . ?
C12 C10 K1 75.91(11) . . ?
C12 C10 Tm1 74.55(11) . . ?
C12 C10 H10 112.3 . . ?
C12 C10 C13 135.44(18) . . ?
C13 C10 K1 78.99(11) . . ?
C13 C10 Tm1 74.07(11) . . ?
C13 C10 H10 112.3 . . ?
K1 C11 H11 126.2 . . ?
Tm1 C11 K1 99.41(6) . . ?
Tm1 C11 H11 134.3 . . ?
C9 C11 K1 76.14(11) . . ?
C9 C11 Tm1 74.07(11) . . ?
C9 C11 H11 112.4 . . ?
C9 C11 C15 135.25(19) . . ?
C15 C11 K1 77.84(12) . . ?
C15 C11 Tm1 75.07(12) . . ?
C15 C11 H11 112.4 . . ?
K1 C12 H12 125.2 . . ?
Tm1 C12 K1 99.93(6) . . ?
Tm1 C12 H12 134.8 . . ?
C9 C12 K1 76.86(11) . . ?
C9 C12 Tm1 73.92(11) . . ?
C9 C12 H12 112.8 . . ?
C10 C12 K1 77.33(11) . . ?
C10 C12 Tm1 74.38(11) . . ?
C10 C12 C9 134.44(18) . . ?
C10 C12 H12 112.8 . . ?
K1 C13 H13 127.5 . . ?
Tm1 C13 K1 98.27(6) . . ?
Tm1 C13 H13 134.2 . . ?
C10 C13 K1 74.49(11) . . ?
C10 C13 Tm1 74.68(11) . . ?
C10 C13 H13 112.6 . . ?
C16 C13 K1 78.44(12) . . ?
C16 C13 Tm1 74.28(11) . . ?
C16 C13 C10 134.83(19) . . ?
C16 C13 H13 112.6 . . ?
K1 C14 H14 127.2 . . ?
Tm1 C14 K1 97.32(6) . . ?
Tm1 C14 H14 135.4 . . ?
C15 C14 K1 75.17(12) . . ?
C15 C14 Tm1 74.57(11) . . ?
C15 C14 H14 112.7 . . ?
C16 C14 K1 77.76(12) . . ?
C16 C14 Tm1 73.46(11) . . ?
C16 C14 H14 112.7 . . ?
C16 C14 C15 134.51(19) . . ?
K1 C15 H15 126.0 . . ?
Tm1 C15 K1 98.33(6) . . ?
Tm1 C15 H15 135.7 . . ?
C11 C15 K1 75.54(12) . . ?
C11 C15 Tm1 73.85(11) . . ?
C11 C15 H15 112.4 . . ?
C14 C15 K1 78.55(12) . . ?
C14 C15 Tm1 74.46(12) . . ?
C14 C15 C11 135.13(19) . . ?
C14 C15 H15 112.4 . . ?
K1 C16 H16 129.8 . . ?
Tm1 C16 K1 97.42(6) . . ?
Tm1 C16 H16 132.8 . . ?
C13 C16 K1 75.51(12) . . ?
C13 C16 Tm1 74.50(11) . . ?
C13 C16 H16 112.4 . . ?
C14 C16 K1 76.28(12) . . ?
C14 C16 Tm1 75.49(12) . . ?
C14 C16 C13 135.21(19) . . ?
C14 C16 H16 112.4 . . ?
Ca1 C17 K1 98.51(7) . . ?
Ca1 C17 H17 133.7 . . ?
K1 C17 H17 127.8 . . ?
C19 C17 Ca1 75.13(12) . . ?
C19 C17 K1 77.55(12) . . ?
C19 C17 H17 112.5 . . ?
C21 C17 Ca1 74.20(12) . . ?
C21 C17 K1 75.34(12) . . ?
C21 C17 H17 112.5 . . ?
C21 C17 C19 135.0(2) . . ?
Ca1 C18 K1 100.05(6) . . ?
Ca1 C18 H18 134.3 . . ?
K1 C18 H18 125.6 . . ?
C21 C18 Ca1 74.53(12) . . ?
C21 C18 K1 77.17(12) . . ?
C21 C18 H18 112.7 . . ?
C23 C18 Ca1 74.21(12) . . ?
C23 C18 K1 76.85(12) . . ?
C23 C18 H18 112.7 . . ?
C23 C18 C21 134.63(19) . . ?
Ca1 C19 K1 97.62(6) . . ?
Ca1 C19 H19 134.7 . . ?
K1 C19 H19 127.7 . . ?
C17 C19 Ca1 74.15(12) . . ?
C17 C19 K1 75.58(12) . . ?
C17 C19 H19 112.5 . . ?
C24 C19 Ca1 74.63(12) . . ?
C24 C19 K1 77.39(12) . . ?
C24 C19 C17 135.0(2) . . ?
C24 C19 H19 112.5 . . ?
Ca1 C20 K1 98.64(7) . . ?
Ca1 C20 H20 133.6 . . ?
K1 C20 H20 127.7 . . ?
C22 C20 Ca1 74.73(12) . . ?
C22 C20 K1 78.17(12) . . ?
C22 C20 H20 112.7 . . ?
C22 C20 C23 134.7(2) . . ?
C23 C20 Ca1 74.42(12) . . ?
C23 C20 K1 74.56(12) . . ?
C23 C20 H20 112.7 . . ?
Ca1 C21 K1 99.51(7) . . ?
Ca1 C21 H21 133.2 . . ?
K1 C21 H21 127.3 . . ?
C17 C21 Ca1 75.10(12) . . ?
C17 C21 K1 77.69(12) . . ?
C17 C21 C18 135.0(2) . . ?
C17 C21 H21 112.5 . . ?
C18 C21 Ca1 74.54(12) . . ?
C18 C21 K1 75.49(12) . . ?
C18 C21 H21 112.5 . . ?
Ca1 C22 K1 97.64(6) . . ?
Ca1 C22 H22 132.7 . . ?
K1 C22 H22 129.7 . . ?
C20 C22 Ca1 74.41(12) . . ?
C20 C22 K1 75.23(12) . . ?
C20 C22 H22 112.4 . . ?
C24 C22 Ca1 75.62(12) . . ?
C24 C22 K1 76.58(12) . . ?
C24 C22 C20 135.2(2) . . ?
C24 C22 H22 112.4 . . ?
Ca1 C23 K1 99.92(7) . . ?
Ca1 C23 H23 134.0 . . ?
K1 C23 H23 126.1 . . ?
C18 C23 Ca1 74.88(12) . . ?
C18 C23 K1 75.82(12) . . ?
C18 C23 C20 135.5(2) . . ?
C18 C23 H23 112.3 . . ?
C20 C23 Ca1 74.60(12) . . ?
C20 C23 K1 78.39(12) . . ?
C20 C23 H23 112.3 . . ?
Ca1 C24 K1 97.25(6) . . ?
Ca1 C24 H24 135.1 . . ?
K1 C24 H24 127.6 . . ?
C19 C24 Ca1 74.80(12) . . ?
C19 C24 K1 76.02(12) . . ?
C19 C24 H24 112.5 . . ?
C22 C24 Ca1 73.75(11) . . ?
C22 C24 K1 77.00(12) . . ?
C22 C24 C19 135.04(19) . . ?
C22 C24 H24 112.5 . . ?
O1 C25 H25A 110.6 . . ?
O1 C25 H25B 110.6 . . ?
O1 C25 C26 105.74(16) . . ?
H25A C25 H25B 108.7 . . ?
C26 C25 H25A 110.6 . . ?
C26 C25 H25B 110.6 . . ?
C25 C26 H26A 111.4 . . ?
C25 C26 H26B 111.4 . . ?
C25 C26 C27 101.89(16) . . ?
H26A C26 H26B 109.3 . . ?
C27 C26 H26A 111.4 . . ?
C27 C26 H26B 111.4 . . ?
C26 C27 H27A 111.3 . . ?
C26 C27 H27B 111.3 . . ?
H27A C27 H27B 109.2 . . ?
C28 C27 C26 102.20(17) . . ?
C28 C27 H27A 111.3 . . ?
C28 C27 H27B 111.3 . . ?
O1 C28 C27 105.42(17) . . ?
O1 C28 H28A 110.7 . . ?
O1 C28 H28B 110.7 . . ?
C27 C28 H28A 110.7 . . ?
C27 C28 H28B 110.7 . . ?
H28A C28 H28B 108.8 . . ?
O2 C29 H29A 110.4 . . ?
O2 C29 H29B 110.4 . . ?
O2 C29 C30 106.42(18) . . ?
H29A C29 H29B 108.6 . . ?
C30 C29 H29A 110.4 . . ?
C30 C29 H29B 110.4 . . ?
C29 C30 H30A 111.3 . . ?
C29 C30 H30B 111.3 . . ?
C29 C30 C31 102.17(18) . . ?
H30A C30 H30B 109.2 . . ?
C31 C30 H30A 111.3 . . ?
C31 C30 H30B 111.3 . . ?
C30 C31 H31A 111.4 . . ?
C30 C31 H31B 111.4 . . ?
H31A C31 H31B 109.3 . . ?
C32 C31 C30 101.85(17) . . ?
C32 C31 H31A 111.4 . . ?
C32 C31 H31B 111.4 . . ?
O2 C32 C31 105.10(17) . . ?
O2 C32 H32A 110.7 . . ?
O2 C32 H32B 110.7 . . ?
C31 C32 H32A 110.7 . . ?
C31 C32 H32B 110.7 . . ?
H32A C32 H32B 108.8 . . ?
O3 C33 H33A 110.6 . . ?
O3 C33 H33B 110.6 . . ?
O3 C33 C34 105.7(2) . . ?
H33A C33 H33B 108.7 . . ?
C34 C33 H33A 110.6 . . ?
C34 C33 H33B 110.6 . . ?
C33 C34 H34A 110.6 . . ?
C33 C34 H34B 110.6 . . ?
H34A C34 H34B 108.8 . . ?
C35 C34 C33 105.5(2) . . ?
C35 C34 H34A 110.6 . . ?
C35 C34 H34B 110.6 . . ?
C34 C35 H35A 110.7 . . ?
C34 C35 H35B 110.7 . . ?
C34 C35 C36 105.4(2) . . ?
H35A C35 H35B 108.8 . . ?
C36 C35 H35A 110.7 . . ?
C36 C35 H35B 110.7 . . ?
O3 C36 C35 105.3(2) . . ?
O3 C36 H36A 110.7 . . ?
O3 C36 H36B 110.7 . . ?
C35 C36 H36A 110.7 . . ?
C35 C36 H36B 110.7 . . ?
H36A C36 H36B 108.8 . . ?

loop_
_geom_bond_atom_site_label_1
_geom_bond_atom_site_label_2
_geom_bond_distance
_geom_bond_site_symmetry_2
_geom_bond_publ_flag
Ca1 O1 2.3797(14) . ?
Ca1 O2 2.4000(15) . ?
Ca1 O3 2.3724(15) . ?
Ca1 C17 2.664(2) . ?
Ca1 C18 2.653(2) . ?
Ca1 C19 2.677(2) . ?
Ca1 C20 2.647(2) . ?
Ca1 C21 2.653(2) . ?
Ca1 C22 2.651(2) . ?
Ca1 C23 2.645(2) . ?
Ca1 C24 2.675(2) . ?
K1 C9 3.049(2) . ?
K1 C10 3.059(2) . ?
K1 C11 3.063(2) . ?
K1 C12 3.0413(19) . ?
K1 C17 3.033(2) . ?
K1 C18 2.982(2) . ?
K1 C19 3.058(2) . ?
K1 C20 3.043(2) . ?
K1 C21 3.003(2) . ?
K1 C22 3.080(2) . ?
K1 C23 2.995(2) . ?
K1 C24 3.075(2) . ?
Tm1 C1 2.602(2) . ?
Tm1 C2 2.593(2) . ?
Tm1 C3 2.583(2) . ?
Tm1 C4 2.599(2) . ?
Tm1 C5 2.596(2) . ?
Tm1 C6 2.611(2) . ?
Tm1 C7 2.598(2) . ?
Tm1 C8 2.607(2) . ?
Tm1 C9 2.6257(19) . ?
Tm1 C10 2.6357(19) . ?
Tm1 C13 2.6279(19) . ?
Tm1 C16 2.6251(19) . ?
O1 C25 1.451(2) . ?
O1 C28 1.458(2) . ?
O2 C29 1.455(3) . ?
O2 C32 1.455(2) . ?
O3 C33 1.446(3) . ?
O3 C36 1.441(3) . ?
C1 H1 0.9500 . ?
C1 C2 1.415(3) . ?
C1 C5 1.411(3) . ?
C2 H2 0.9500 . ?
C2 C3 1.413(4) . ?
C3 H3 0.9500 . ?
C3 C7 1.407(4) . ?
C4 H4 0.9500 . ?
C4 C5 1.411(3) . ?
C4 C6 1.415(4) . ?
C5 H5 0.9500 . ?
C6 H6 0.9500 . ?
C6 C8 1.411(4) . ?
C7 H7 0.9500 . ?
C7 C8 1.400(4) . ?
C8 H8 0.9500 . ?
C9 H9 0.9500 . ?
C9 C11 1.407(3) . ?
C9 C12 1.416(3) . ?
C10 H10 0.9500 . ?
C10 C12 1.412(3) . ?
C10 C13 1.418(3) . ?
C11 H11 0.9500 . ?
C11 C15 1.417(3) . ?
C12 H12 0.9500 . ?
C13 H13 0.9500 . ?
C13 C16 1.414(3) . ?
C14 H14 0.9500 . ?
C14 C15 1.416(3) . ?
C14 C16 1.413(3) . ?
C15 H15 0.9500 . ?
C16 H16 0.9500 . ?
C17 H17 0.9500 . ?
C17 C19 1.415(3) . ?
C17 C21 1.408(3) . ?
C18 H18 0.9500 . ?
C18 C21 1.414(3) . ?
C18 C23 1.412(3) . ?
C19 H19 0.9500 . ?
C19 C24 1.411(3) . ?
C20 H20 0.9500 . ?
C20 C22 1.410(3) . ?
C20 C23 1.413(3) . ?
C21 H21 0.9500 . ?
C22 H22 0.9500 . ?
C22 C24 1.407(3) . ?
C23 H23 0.9500 . ?
C24 H24 0.9500 . ?
C25 H25A 0.9900 . ?
C25 H25B 0.9900 . ?
C25 C26 1.519(3) . ?
C26 H26A 0.9900 . ?
C26 H26B 0.9900 . ?
C26 C27 1.524(3) . ?
C27 H27A 0.9900 . ?
C27 H27B 0.9900 . ?
C27 C28 1.510(3) . ?
C28 H28A 0.9900 . ?
C28 H28B 0.9900 . ?
C29 H29A 0.9900 . ?
C29 H29B 0.9900 . ?
C29 C30 1.515(3) . ?
C30 H30A 0.9900 . ?
C30 H30B 0.9900 . ?
C30 C31 1.531(3) . ?
C31 H31A 0.9900 . ?
C31 H31B 0.9900 . ?
C31 C32 1.517(3) . ?
C32 H32A 0.9900 . ?
C32 H32B 0.9900 . ?
C33 H33A 0.9900 . ?
C33 H33B 0.9900 . ?
C33 C34 1.516(4) . ?
C34 H34A 0.9900 . ?
C34 H34B 0.9900 . ?
C34 C35 1.506(4) . ?
C35 H35A 0.9900 . ?
C35 H35B 0.9900 . ?
C35 C36 1.511(4) . ?
C36 H36A 0.9900 . ?
C36 H36B 0.9900 . ?
